data_2215981
loop_
_publ_author_name
'Ya-Wen Wang'
'Yu Peng'

_publ_section_title {3-Hydroxymethyl-1-[2-(3-methoxyphenyl)ethyl]-7-oxabicyclo[2.2.1]hept-5-en-2-yl}methanol
_journal_coeditor_code HG2310
_journal_issue 11
_journal_name_full 'Acta Crystallographica Section E'
_journal_page_first o4352
_journal_page_last o4352
_journal_paper_doi 10.1107/S1600536807050234
_journal_volume 63
_journal_year 2007
_chemical_formula_iupac 'C17 H22 O4'
_chemical_formula_moiety 'C17 H22 O4'
_chemical_formula_sum 'C17 H22 O4'
_chemical_formula_weight 290.35
_chemical_name_systematic
;
{3-Hydroxymethyl-1-[2-(3-methoxyphenyl)ethyl]-7-oxabicyclo[2.2.1]hept-5-en-2-
yl}methanol
;
_space_group_IT_number 29
_symmetry_cell_setting orthorhombic
_symmetry_space_group_name_Hall 'P 2c -2ac'
_symmetry_space_group_name_H-M 'P c a 21'
_atom_sites_solution_hydrogens geom
_atom_sites_solution_primary direct
_atom_sites_solution_secondary difmap
_cell_angle_alpha 90.00
_cell_angle_beta 90.00
_cell_angle_gamma 90.00
_cell_formula_units_Z 4
_cell_length_a 11.8025(4)
_cell_length_b 14.9842(4)
_cell_length_c 8.7569(3)
_cell_measurement_reflns_used 3969
_cell_measurement_temperature 294(2)
_cell_measurement_theta_max 26.54
_cell_measurement_theta_min 2.72
_cell_volume 1548.67(9)
_computing_cell_refinement 'SMART (Bruker, 2000)'
_computing_data_collection 'SMART (Bruker, 2000)'
_computing_data_reduction 'SAINT (Bruker, 2000)'
_computing_molecular_graphics 'SHELXTL (Bruker, 2000)'
_computing_publication_material 'SHELXTL (Bruker, 2000)'
_computing_structure_refinement 'SHELXL97 (Sheldrick, 1997)'
_computing_structure_solution 'SHELXL97 (Sheldrick, 1990)'
_diffrn_ambient_temperature 294(2)
_diffrn_measured_fraction_theta_full 0.994
_diffrn_measured_fraction_theta_max 0.994
_diffrn_measurement_device_type 'Bruker APEX CCD area-detector'
_diffrn_measurement_method '\f and \w'
_diffrn_radiation_monochromator graphite
_diffrn_radiation_source 'fine-focus sealed tube'
_diffrn_radiation_type MoK\a
_diffrn_radiation_wavelength 0.71073
_diffrn_reflns_av_R_equivalents 0.0190
_diffrn_reflns_av_sigmaI/netI 0.0159
_diffrn_reflns_limit_h_max 12
_diffrn_reflns_limit_h_min -15
_diffrn_reflns_limit_k_max 19
_diffrn_reflns_limit_k_min -19
_diffrn_reflns_limit_l_max 11
_diffrn_reflns_limit_l_min -11
_diffrn_reflns_number 9219
_diffrn_reflns_theta_full 27.62
_diffrn_reflns_theta_max 27.62
_diffrn_reflns_theta_min 2.20
_exptl_absorpt_coefficient_mu 0.088
_exptl_absorpt_correction_type none
_exptl_crystal_colour colorless
_exptl_crystal_density_diffrn 1.245
_exptl_crystal_density_method 'not measured'
_exptl_crystal_description block
_exptl_crystal_F_000 624
_exptl_crystal_size_max 0.43
_exptl_crystal_size_mid 0.27
_exptl_crystal_size_min 0.24
_refine_diff_density_max 0.147
_refine_diff_density_min -0.156
_refine_ls_extinction_method none
_refine_ls_goodness_of_fit_ref 1.077
_refine_ls_hydrogen_treatment constr
_refine_ls_matrix_type full
_refine_ls_number_parameters 193
_refine_ls_number_reflns 1915
_refine_ls_number_restraints 1
_refine_ls_restrained_S_all 1.077
_refine_ls_R_factor_all 0.0375
_refine_ls_R_factor_gt 0.0324
_refine_ls_shift/su_max 0.000
_refine_ls_shift/su_mean 0.000
_refine_ls_structure_factor_coef Fsqd
_refine_ls_weighting_details 'calc w=1/[\s^2^(Fo^2^)+(0.0473P)^2^+0.1224P] where P=(Fo^2^+2Fc^2^)/3'
_refine_ls_weighting_scheme calc
_refine_ls_wR_factor_gt 0.0806
_refine_ls_wR_factor_ref 0.0835
_reflns_number_gt 1719
_reflns_number_total 1915
_reflns_threshold_expression I>2\s(I)
_cod_data_source_file hg2310.cif
_cod_data_source_block I
_cod_database_code 2215981
_cod_database_fobs_code 2215981

loop_
_symmetry_equiv_pos_as_xyz
'x, y, z'
'-x, -y, z+1/2'
'x+1/2, -y, z'
'-x+1/2, y, z+1/2'

loop_
_atom_site_type_symbol
_atom_site_label
_atom_site_fract_x
_atom_site_fract_y
_atom_site_fract_z
_atom_site_U_iso_or_equiv
_atom_site_adp_type
_atom_site_calc_flag
_atom_site_refinement_flags
_atom_site_occupancy
O O1 1.09490(11) 0.61849(8) 0.76469(15) 0.0394(3) Uani d . 1
C C16 1.06391(15) 0.44022(12) 0.5973(2) 0.0395(4) Uani d . 1
H H16A 1.0072 0.4506 0.6755 0.047 Uiso calc R 1
H H16B 1.0262 0.4142 0.5095 0.047 Uiso calc R 1
C C2 0.93740(19) 0.87373(13) 0.8725(3) 0.0521(5) Uani d . 1
C C12 1.02937(13) 0.60627(11) 0.5159(2) 0.0345(4) Uani d . 1
H H12 1.0448 0.6306 0.4141 0.041 Uiso calc R 1
C C17 0.90595(14) 0.57645(12) 0.5238(2) 0.0399(4) Uani d . 1
H H17A 0.8970 0.5218 0.4658 0.048 Uiso calc R 1
H H17B 0.8865 0.5637 0.6292 0.048 Uiso calc R 1
C C9 0.97705(16) 0.74553(13) 0.6911(3) 0.0469(5) Uani d . 1
H H9A 0.9098 0.7149 0.7271 0.056 Uiso calc R 1
H H9B 0.9555 0.7822 0.6046 0.056 Uiso calc R 1
C C11 1.06362(15) 0.67730(11) 0.6400(2) 0.0371(4) Uani d . 1
C C15 1.25209(18) 0.64819(12) 0.6179(3) 0.0510(5) Uani d . 1
H H15 1.3298 0.6493 0.6004 0.061 Uiso calc R 1
C C14 1.18359(14) 0.57231(12) 0.6848(2) 0.0396(4) Uani d . 1
H H14 1.2271 0.5301 0.7471 0.047 Uiso calc R 1
C C1 0.9513(2) 0.96320(13) 0.8366(3) 0.0540(5) Uani d . 1
H H1 1.0123 0.9811 0.7767 0.065 Uiso calc R 1
C C10 1.17892(15) 0.71219(13) 0.5895(3) 0.0482(5) Uani d . 1
H H10 1.1945 0.7678 0.5471 0.058 Uiso calc R 1
C C13 1.11664(13) 0.52951(11) 0.5509(2) 0.0347(4) Uani d . 1
H H13 1.1669 0.5209 0.4631 0.042 Uiso calc R 1
O O4 0.8824(2) 1.11539(11) 0.8606(3) 0.1037(8) Uani d . 1
C C8 1.0225(2) 0.80543(15) 0.8182(4) 0.0675(7) Uani d . 1
H H8A 1.0449 0.7685 0.9039 0.081 Uiso calc R 1
H H8B 1.0895 0.8362 0.7815 0.081 Uiso calc R 1
C C6 0.8749(2) 1.02585(14) 0.8895(3) 0.0633(6) Uani d . 1
C C5 0.7847(2) 1.00053(18) 0.9786(4) 0.0775(8) Uani d . 1
H H5 0.7338 1.0429 1.0148 0.093 Uiso calc R 1
C C3 0.8458(2) 0.84890(16) 0.9595(4) 0.0721(7) Uani d . 1
H H3 0.8343 0.7890 0.9824 0.087 Uiso calc R 1
C C4 0.7704(3) 0.91245(18) 1.0134(4) 0.0867(9) Uani d . 1
H H4 0.7096 0.8949 1.0738 0.104 Uiso calc R 1
C C7 0.9686(4) 1.1454(2) 0.7638(5) 0.1168(15) Uani d . 1
H H7A 1.0408 1.1281 0.8046 0.175 Uiso calc R 1
H H7B 0.9652 1.2092 0.7559 0.175 Uiso calc R 1
H H7C 0.9590 1.1195 0.6644 0.175 Uiso calc R 1
O O3 1.14629(12) 0.37876(8) 0.65379(16) 0.0444(3) Uani d . 1
H H3A 1.1970 0.3728 0.5906 0.067 Uiso calc R 1
O O2 0.82975(11) 0.64249(10) 0.46535(16) 0.0453(3) Uani d . 1
H H2 0.8367 0.6457 0.3723 0.068 Uiso calc R 1

loop_
_atom_site_aniso_label
_atom_site_aniso_U_11
_atom_site_aniso_U_22
_atom_site_aniso_U_33
_atom_site_aniso_U_12
_atom_site_aniso_U_13
_atom_site_aniso_U_23
O1 0.0426(6) 0.0421(6) 0.0334(6) 0.0039(5) -0.0046(5) -0.0004(5)
C16 0.0389(9) 0.0394(8) 0.0401(10) 0.0001(7) 0.0008(8) -0.0001(8)
C2 0.0563(11) 0.0425(10) 0.0576(13) 0.0038(9) -0.0086(10) -0.0140(9)
C12 0.0327(8) 0.0400(8) 0.0309(8) 0.0024(7) -0.0001(7) 0.0031(7)
C17 0.0344(8) 0.0467(10) 0.0387(9) 0.0008(7) -0.0029(8) 0.0012(8)
C9 0.0439(10) 0.0438(9) 0.0529(12) 0.0080(8) -0.0075(9) -0.0081(9)
C11 0.0369(8) 0.0365(8) 0.0380(10) 0.0006(7) -0.0036(7) 0.0011(7)
C15 0.0333(8) 0.0505(9) 0.0692(15) -0.0072(9) -0.0008(10) 0.0006(10)
C14 0.0320(8) 0.0411(9) 0.0456(11) 0.0032(7) -0.0063(8) 0.0016(8)
C1 0.0625(12) 0.0495(10) 0.0498(12) -0.0005(9) 0.0107(10) -0.0126(10)
C10 0.0426(10) 0.0398(9) 0.0621(13) -0.0073(8) -0.0022(10) 0.0062(10)
C13 0.0316(7) 0.0397(8) 0.0328(9) 0.0014(7) 0.0041(7) 0.0017(7)
O4 0.156(2) 0.0442(9) 0.1105(19) 0.0152(11) 0.0508(17) -0.0004(11)
C8 0.0644(14) 0.0529(12) 0.0852(18) 0.0172(11) -0.0225(14) -0.0283(13)
C6 0.0859(16) 0.0431(10) 0.0610(14) 0.0087(11) 0.0140(14) -0.0082(10)
C5 0.0764(16) 0.0672(14) 0.089(2) 0.0094(12) 0.0282(16) -0.0190(15)
C3 0.0869(18) 0.0480(12) 0.0814(19) -0.0108(12) 0.0080(16) -0.0010(13)
C4 0.0826(18) 0.0800(16) 0.097(2) -0.0172(15) 0.0362(19) -0.0135(18)
C7 0.196(4) 0.0599(16) 0.094(3) -0.013(2) 0.037(3) 0.0105(18)
O3 0.0483(7) 0.0418(7) 0.0431(7) 0.0082(6) 0.0041(6) 0.0046(6)
O2 0.0367(6) 0.0586(8) 0.0406(7) 0.0091(6) -0.0030(6) 0.0016(7)

loop_
_atom_type_symbol
_atom_type_description
_atom_type_scat_dispersion_real
_atom_type_scat_dispersion_imag
_atom_type_scat_source
C C 0.0033 0.0000 'International Tables Vol C Tables 4.2.6.8 and 6.1.1.4'
H H 0.0000 0.0000 'International Tables Vol C Tables 4.2.6.8 and 6.1.1.4'
O O 0.0106 0.0000 'International Tables Vol C Tables 4.2.6.8 and 6.1.1.4'

loop_
_geom_angle_atom_site_label_1
_geom_angle_atom_site_label_2
_geom_angle_atom_site_label_3
_geom_angle
C14 O1 C11 96.39(13)
O3 C16 C13 112.27(14)
O3 C16 H16A 109.2
C13 C16 H16A 109.2
O3 C16 H16B 109.2
C13 C16 H16B 109.2
H16A C16 H16B 107.9
C3 C2 C1 118.8(2)
C3 C2 C8 120.9(2)
C1 C2 C8 120.3(2)
C17 C12 C11 114.31(15)
C17 C12 C13 113.70(14)
C11 C12 C13 101.03(13)
C17 C12 H12 109.2
C11 C12 H12 109.2
C13 C12 H12 109.2
O2 C17 C12 112.39(15)
O2 C17 H17A 109.1
C12 C17 H17A 109.1
O2 C17 H17B 109.1
C12 C17 H17B 109.1
H17A C17 H17B 107.9
C11 C9 C8 112.05(16)
C11 C9 H9A 109.2
C8 C9 H9A 109.2
C11 C9 H9B 109.2
C8 C9 H9B 109.2
H9A C9 H9B 107.9
O1 C11 C9 111.07(15)
O1 C11 C10 101.51(14)
C9 C11 C10 117.20(15)
O1 C11 C12 100.04(12)
C9 C11 C12 119.19(15)
C10 C11 C12 105.14(15)
C10 C15 C14 105.69(18)
C10 C15 H15 127.2
C14 C15 H15 127.2
O1 C14 C15 102.48(14)
O1 C14 C13 101.29(13)
C15 C14 C13 106.85(17)
O1 C14 H14 114.9
C15 C14 H14 114.9
C13 C14 H14 114.9
C6 C1 C2 120.2(2)
C6 C1 H1 119.9
C2 C1 H1 119.9
C15 C10 C11 106.37(17)
C15 C10 H10 126.8
C11 C10 H10 126.8
C16 C13 C14 111.59(15)
C16 C13 C12 115.11(13)
C14 C13 C12 100.28(13)
C16 C13 H13 109.8
C14 C13 H13 109.8
C12 C13 H13 109.8
C6 O4 C7 118.3(2)
C2 C8 C9 113.20(18)
C2 C8 H8A 108.9
C9 C8 H8A 108.9
C2 C8 H8B 108.9
C9 C8 H8B 108.9
H8A C8 H8B 107.8
O4 C6 C5 115.2(2)
O4 C6 C1 124.2(2)
C5 C6 C1 120.6(2)
C4 C5 C6 119.3(2)
C4 C5 H5 120.4
C6 C5 H5 120.4
C2 C3 C4 120.5(2)
C2 C3 H3 119.7
C4 C3 H3 119.7
C5 C4 C3 120.6(3)
C5 C4 H4 119.7
C3 C4 H4 119.7
O4 C7 H7A 109.5
O4 C7 H7B 109.5
H7A C7 H7B 109.5
O4 C7 H7C 109.5
H7A C7 H7C 109.5
H7B C7 H7C 109.5
C16 O3 H3A 109.5
C17 O2 H2 109.5

loop_
_geom_bond_atom_site_label_1
_geom_bond_atom_site_label_2
_geom_bond_distance
O1 C14 1.437(2)
O1 C11 1.451(2)
C16 O3 1.428(2)
C16 C13 1.530(2)
C16 H16A 0.9700
C16 H16B 0.9700
C2 C3 1.373(3)
C2 C1 1.387(3)
C2 C8 1.511(3)
C12 C17 1.525(2)
C12 C11 1.574(2)
C12 C13 1.574(2)
C12 H12 0.9800
C17 O2 1.432(2)
C17 H17A 0.9700
C17 H17B 0.9700
C9 C11 1.513(2)
C9 C8 1.527(3)
C9 H9A 0.9700
C9 H9B 0.9700
C11 C10 1.523(3)
C15 C10 1.314(3)
C15 C14 1.513(3)
C15 H15 0.9300
C14 C13 1.552(3)
C14 H14 0.9800
C1 C6 1.382(3)
C1 H1 0.9300
C10 H10 0.9300
C13 H13 0.9800
O4 C6 1.368(3)
O4 C7 1.399(4)
C8 H8A 0.9700
C8 H8B 0.9700
C6 C5 1.373(4)
C5 C4 1.365(4)
C5 H5 0.9300
C3 C4 1.386(4)
C3 H3 0.9300
C4 H4 0.9300
C7 H7A 0.9600
C7 H7B 0.9600
C7 H7C 0.9600
O3 H3A 0.8200
O2 H2 0.8200

loop_
_geom_hbond_atom_site_label_D
_geom_hbond_atom_site_label_H
_geom_hbond_atom_site_label_A
_geom_hbond_site_symmetry_A
_geom_hbond_distance_DH
_geom_hbond_distance_HA
_geom_hbond_distance_DA
_geom_hbond_angle_DHA
O3 H3A O2 3_565 0.82 1.93 2.7409(19) 172.7

loop_
_geom_torsion_atom_site_label_1
_geom_torsion_atom_site_label_2
_geom_torsion_atom_site_label_3
_geom_torsion_atom_site_label_4
_geom_torsion
C11 C12 C17 O2 75.2(2)
C13 C12 C17 O2 -169.53(15)
C14 O1 C11 C9 -173.54(15)
C14 O1 C11 C10 -48.20(15)
C14 O1 C11 C12 59.66(14)
C8 C9 C11 O1 61.3(2)
C8 C9 C11 C10 -54.7(3)
C8 C9 C11 C12 176.68(19)
C17 C12 C11 O1 87.36(16)
C13 C12 C11 O1 -35.14(15)
C17 C12 C11 C9 -33.8(2)
C13 C12 C11 C9 -156.28(16)
C17 C12 C11 C10 -167.70(15)
C13 C12 C11 C10 69.80(16)
C11 O1 C14 C15 49.05(16)
C11 O1 C14 C13 -61.25(13)
C10 C15 C14 O1 -32.1(2)
C10 C15 C14 C13 74.0(2)
C3 C2 C1 C6 0.8(4)
C8 C2 C1 C6 -178.4(2)
C14 C15 C10 C11 0.5(2)
O1 C11 C10 C15 30.7(2)
C9 C11 C10 C15 151.8(2)
C12 C11 C10 C15 -73.2(2)
O3 C16 C13 C14 -56.0(2)
O3 C16 C13 C12 -169.41(15)
O1 C14 C13 C16 -85.19(15)
C15 C14 C13 C16 167.91(14)
O1 C14 C13 C12 37.20(15)
C15 C14 C13 C12 -69.70(16)
C17 C12 C13 C16 -3.9(2)
C11 C12 C13 C16 119.04(16)
C17 C12 C13 C14 -123.77(16)
C11 C12 C13 C14 -0.84(16)
C3 C2 C8 C9 72.7(3)
C1 C2 C8 C9 -108.0(3)
C11 C9 C8 C2 -179.5(2)
C7 O4 C6 C5 -176.5(3)
C7 O4 C6 C1 4.1(5)
C2 C1 C6 O4 179.6(3)
C2 C1 C6 C5 0.3(4)
O4 C6 C5 C4 -180.0(3)
C1 C6 C5 C4 -0.6(5)
C1 C2 C3 C4 -1.6(4)
C8 C2 C3 C4 177.7(3)
C6 C5 C4 C3 -0.1(5)
C2 C3 C4 C5 1.2(5)

loop_
_cod_related_entry_id
_cod_related_entry_database
_cod_related_entry_code
1 ChemSpider 21121258
